data_2001560
loop_
_publ_author_name
'Chiaroni, A.'
'Riche, C.'
'Guingant, A.'
'd'Angelo, J.'

_publ_contact_author
;
       Dr Claude Riche
       Institut de Chimie des Substances Naturelles
      CNRS
      91198 Gif-sur-Yvette CEDEX
      France
;
_publ_section_title
;
 The asymmetric Michael process involving chiral imines: structure of
 (+-)-<i>p</i>-nitrobenzyl
 2-(2,2-dimethyl-1-phenylpropylamino)-1-cyclopentene-1-carboxylate
;
_journal_issue 7
_journal_name_full 'Acta Crystallographica Section C'
_journal_page_first 1406
_journal_page_last 1409
_journal_paper_doi 10.1107/S0108270193000320
_journal_volume 49
_journal_year 1993
_chemical_formula_moiety 'C24 H28 N2 O4'
_chemical_formula_sum 'C24 H28 N2 O4'
_chemical_formula_weight 408.50
_chemical_melting_point 379.0(10)
_chemical_name_systematic
;
(+-)-p-nitrobenzyl
2-(2,2-dimethyl-1-phenylpropylamino)-1-cyclopentene-1-carboxylate
;
_space_group_IT_number 14
_symmetry_cell_setting monoclinic
_symmetry_space_group_name_Hall '-P 2ybc'
_symmetry_space_group_name_H-M 'P 1 21/c 1'
_atom_type_scat_source 'IntTabIV Table 2.2B'
_cell_angle_alpha 90.00
_cell_angle_beta 91.74(3)
_cell_angle_gamma 90.00
_cell_formula_units_Z 4
_cell_length_a 6.3630(10)
_cell_length_b 13.536(2)
_cell_length_c 25.703(4)
_cell_measurement_reflns_used 25
_cell_measurement_temperature 293
_cell_measurement_theta_max 21.30
_cell_measurement_theta_min 8.50
_cell_volume 2212.8(6)
_computing_data_collection 'CAD-4  software (Enraf-Nonius, 1987)'
_computing_data_reduction 'NONIUS (Riche, 1989)'
_computing_molecular_graphics 'R3M  (Riche, 1983); ORTEP (Johnson, 1965)'
_computing_publication_material 'ACTACIF (Riche, 1992)'
_computing_structure_refinement 'SHELX76   (Sheldrick, 1976)'
_computing_structure_solution 'SHELXS86  (Sheldrick, 1986)'
_diffrn_ambient_temperature 293
_diffrn_measurement_device 'Nonius CAD4 diffractometer'
_diffrn_measurement_method \q/2\q
_diffrn_radiation_monochromator graphite
_diffrn_radiation_source 'X-ray tube'
_diffrn_radiation_type 'Cu K\a'
_diffrn_radiation_wavelength 1.5418
_diffrn_reflns_av_R_equivalents 0.021
_diffrn_reflns_limit_h_max 7
_diffrn_reflns_limit_h_min -7
_diffrn_reflns_limit_k_max 15
_diffrn_reflns_limit_k_min 0
_diffrn_reflns_limit_l_max 30
_diffrn_reflns_limit_l_min 0
_diffrn_reflns_number 3853
_diffrn_reflns_theta_max 64.93
_diffrn_reflns_theta_min 3.26
_diffrn_standards_decay_% 0
_diffrn_standards_interval_time 180
_diffrn_standards_number 1
_exptl_absorpt_coefficient_mu 0.64
_exptl_absorpt_correction_type none
_exptl_crystal_colour yellow
_exptl_crystal_density_diffrn 1.23
_exptl_crystal_description prism
_exptl_crystal_F_000 872.00
_exptl_crystal_size_max 0.50
_exptl_crystal_size_mid 0.30
_exptl_crystal_size_min 0.10
_refine_diff_density_max 0.23
_refine_diff_density_min -0.25
_refine_ls_extinction_method none
_refine_ls_goodness_of_fit_obs 1.44
_refine_ls_hydrogen_treatment 'noref; U~iso~(H) = 1.10U~eq~(bonded atom)'
_refine_ls_matrix_type full
_refine_ls_number_parameters 271
_refine_ls_number_reflns 2239
_refine_ls_R_factor_obs 0.072
_refine_ls_shift/esd_max 0.05
_refine_ls_structure_factor_coef F
_refine_ls_weighting_details 'w = 1/[\s^2^(F)+0.0045F^2^]'
_refine_ls_weighting_scheme calc
_refine_ls_wR_factor_obs 0.113
_reflns_number_observed 2272
_reflns_number_total 3764
_reflns_observed_criterion I>3.0\s(I)
_cod_data_source_file pa1038.cif
_cod_data_source_block terbutyl
_cod_depositor_comments
;
 Adding the _atom_site_type_symbol data item.

 Antanas Vaitkus,
 2017-01-19

The following automatic conversions were performed:

'_refine_ls_weighting_scheme' value 'calc w =
1/[\s^2^(F)+0.0045F^2^]' was changed to 'calc'. New tag
'_refine_ls_weighting_details' was created. The value of the new tag
was set to 'w = 1/[\s^2^(F)+0.0045F^2^]'.

Automatic conversion script
Id: cif_fix_values 3143 2015-03-26 13:38:13Z robertas 
;
_cod_original_cell_volume 2212.8(5)
_cod_original_sg_symbol_H-M 'P 21/c'
_cod_database_code 2001560

loop_
_symmetry_equiv_pos_as_xyz
+x,+y,+z
-x,-y,-z
-x,1/2+y,1/2-z
+x,1/2-y,1/2+z

loop_
_atom_site_aniso_label
_atom_site_aniso_U_11
_atom_site_aniso_U_22
_atom_site_aniso_U_33
_atom_site_aniso_U_12
_atom_site_aniso_U_13
_atom_site_aniso_U_23
C1 0.046(2) 0.043(2) 0.053(3) -0.0038(19) -0.003(2) 0.008(2)
C2 0.041(2) 0.048(2) 0.043(3) 0.0019(19) -0.0034(18) 0.0042(19)
C3 0.058(3) 0.047(3) 0.062(3) 0.007(2) 0.011(2) -0.006(2)
C4 0.083(4) 0.043(3) 0.094(4) 0.005(3) 0.029(3) -0.010(3)
C5 0.060(3) 0.044(3) 0.060(3) -0.007(2) -0.000(2) -0.001(2)
C6 0.046(3) 0.041(2) 0.059(3) -0.0025(19) 0.008(2) 0.003(2)
C7 0.036(2) 0.042(2) 0.061(3) -0.0041(18) 0.0114(19) 0.001(2)
C8 0.043(2) 0.037(2) 0.057(3) -0.0026(18) 0.0058(19) -0.0036(19)
C9 0.050(3) 0.062(3) 0.063(3) -0.010(2) 0.015(2) -0.001(2)
C10 0.091(5) 0.085(4) 0.064(4) -0.027(4) 0.022(3) -0.004(3)
C11 0.121(6) 0.073(4) 0.057(4) -0.024(4) -0.007(4) 0.006(3)
C12 0.085(5) 0.096(5) 0.087(5) -0.012(4) -0.024(4) 0.011(4)
C13 0.052(3) 0.071(3) 0.069(3) -0.007(3) -0.008(3) 0.003(3)
C14 0.051(3) 0.049(3) 0.067(3) -0.011(2) 0.008(2) -0.005(2)
C15 0.082(4) 0.059(3) 0.092(4) 0.021(3) -0.009(3) -0.020(3)
C16 0.079(4) 0.081(4) 0.073(4) 0.002(3) -0.006(3) -0.009(3)
C17 0.097(5) 0.082(4) 0.100(5) -0.045(4) 0.006(4) -0.018(4)
C18 0.049(3) 0.053(3) 0.068(3) -0.008(2) 0.012(2) -0.004(2)
C19 0.041(2) 0.048(3) 0.046(2) -0.0020(19) 0.0004(18) 0.002(2)
C20 0.039(2) 0.051(3) 0.067(3) 0.000(2) 0.016(2) -0.002(2)
C21 0.059(3) 0.044(3) 0.065(3) 0.008(2) 0.016(2) -0.002(2)
C22 0.040(2) 0.043(2) 0.052(3) -0.0057(18) 0.0028(18) 0.005(2)
C23 0.038(2) 0.056(3) 0.063(3) 0.005(2) 0.008(2) 0.001(2)
C24 0.046(3) 0.046(2) 0.059(3) 0.004(2) 0.013(2) -0.001(2)
N1 0.048(2) 0.040(2) 0.061(2) -0.0065(16) 0.0147(17) 0.0009(17)
N2 0.058(3) 0.050(2) 0.060(3) -0.0072(19) 0.007(2) 0.0045(19)
O1 0.063(2) 0.049(2) 0.095(3) -0.0072(16) 0.030(2) -0.0064(19)
O2 0.0483(18) 0.0476(18) 0.073(2) -0.0100(14) 0.0136(15) 0.0008(15)
O3 0.079(3) 0.051(2) 0.094(3) -0.0077(18) 0.023(2) -0.0071(19)
O4 0.047(2) 0.074(3) 0.143(4) -0.0037(18) 0.028(2) 0.020(2)

loop_
_atom_site_label
_atom_site_type_symbol
_atom_site_fract_x
_atom_site_fract_y
_atom_site_fract_z
_atom_site_U_iso_or_equiv
_atom_site_thermal_displace_type
_atom_site_calc_flag
_atom_site_calc_attached_atom
C1 C 0.4983(7) 0.5317(3) 0.1043(2) 0.047(4) Uani ? ?
C2 C 0.6439(7) 0.5962(3) 0.0870(2) 0.044(4) Uani ? ?
C3 C 0.7964(8) 0.5446(3) 0.0520(2) 0.056(5) Uani ? ?
C4 C 0.7206(9) 0.4385(4) 0.0494(2) 0.073(6) Uani ? ?
C5 C 0.5305(8) 0.4288(3) 0.0838(2) 0.055(5) Uani ? ?
C6 C 0.3404(7) 0.5627(3) 0.1386(2) 0.049(4) Uani ? ?
C7 C 0.8119(6) 0.7614(3) 0.0780(2) 0.046(4) Uani ? ?
C8 C 0.7574(7) 0.7867(3) 0.0213(2) 0.045(4) Uani ? ?
C9 C 0.9129(8) 0.7904(4) -0.0150(2) 0.058(5) Uani ? ?
C10 C 0.8673(11) 0.8168(4) -0.0653(2) 0.080(7) Uani ? ?
C11 C 0.6671(13) 0.8386(4) -0.0818(2) 0.083(8) Uani ? ?
C12 C 0.5110(11) 0.8329(5) -0.0469(3) 0.089(8) Uani ? ?
C13 C 0.5519(8) 0.8055(4) 0.0047(2) 0.064(6) Uani ? ?
C14 C 0.8341(8) 0.8525(4) 0.1138(2) 0.055(5) Uani ? ?
C15 C 0.6253(10) 0.9075(4) 0.1191(3) 0.078(7) Uani ? ?
C16 C 0.9126(10) 0.8186(4) 0.1673(2) 0.078(7) Uani ? ?
C17 C 0.9910(11) 0.9244(5) 0.0917(3) 0.093(8) Uani ? ?
C18 C 0.0468(7) 0.5131(3) 0.1871(2) 0.057(5) Uani ? ?
C19 C -0.0797(7) 0.4211(3) 0.1978(2) 0.045(4) Uani ? ?
C20 C -0.0101(7) 0.3281(3) 0.1852(2) 0.052(5) Uani ? ?
C21 C -0.1295(7) 0.2462(3) 0.1956(2) 0.056(5) Uani ? ?
C22 C -0.3219(6) 0.2594(3) 0.2174(2) 0.045(4) Uani ? ?
C23 C -0.3983(7) 0.3527(3) 0.2303(2) 0.052(5) Uani ? ?
C24 C -0.2729(7) 0.4325(3) 0.2206(2) 0.050(5) Uani ? ?
N1 N 0.6621(6) 0.6927(3) 0.0990(2) 0.050(4) Uani ? ?
N2 N -0.4564(7) 0.1731(3) 0.2252(2) 0.056(4) Uani ? ?
O1 O 0.3169(6) 0.6459(2) 0.1557(2) 0.069(4) Uani ? ?
O2 O 0.2102(5) 0.4881(2) 0.15200(10) 0.056(3) Uani ? ?
O3 O -0.3846(6) 0.0914(3) 0.2154(2) 0.075(4) Uani ? ?
O4 O -0.6369(6) 0.1855(3) 0.2404(2) 0.088(5) Uani ? ?
H31 H 0.79324 0.57513 0.01657 0.062 Uiso calc C3
H32 H 0.94259 0.54797 0.06736 0.062 Uiso calc C3
H41 H 0.67965 0.42104 0.01266 0.080 Uiso calc C4
H42 H 0.83479 0.39305 0.06226 0.080 Uiso calc C4
H51 H 0.55997 0.38142 0.11296 0.060 Uiso calc C5
H52 H 0.40433 0.40601 0.06294 0.060 Uiso calc C5
H7 H 0.95294 0.72887 0.07723 0.052 Uiso calc C7
H9 H 1.06094 0.77334 -0.00439 0.065 Uiso calc C9
H10 H 0.98295 0.82017 -0.09076 0.087 Uiso calc C10
H11 H 0.63576 0.85895 -0.11858 0.092 Uiso calc C11
H12 H 0.36332 0.84798 -0.05870 0.098 Uiso calc C12
H13 H 0.43420 0.79967 0.02939 0.070 Uiso calc C13
H151 H 0.51875 0.86172 0.13373 0.087 Uiso calc C15
H152 H 0.57453 0.93122 0.08409 0.087 Uiso calc C15
H153 H 0.64619 0.96527 0.14294 0.087 Uiso calc C15
H161 H 0.80876 0.77144 0.18192 0.088 Uiso calc C16
H162 H 0.92850 0.87707 0.19082 0.088 Uiso calc C16
H163 H 1.05155 0.78487 0.16433 0.088 Uiso calc C16
H171 H 1.12900 0.89023 0.08785 0.105 Uiso calc C17
H172 H 1.00974 0.98211 0.11566 0.105 Uiso calc C17
H173 H 0.93807 0.94807 0.05680 0.105 Uiso calc C17
H181 H 0.11061 0.53911 0.22038 0.064 Uiso calc C18
H182 H -0.04682 0.56463 0.17084 0.064 Uiso calc C18
H20 H 0.12854 0.31990 0.16845 0.058 Uiso calc C20
H21 H -0.07770 0.17834 0.18737 0.062 Uiso calc C21
H23 H -0.53912 0.36086 0.24601 0.058 Uiso calc C23
H24 H -0.32196 0.50017 0.22998 0.055 Uiso calc C24
HN1 H 0.57600 0.71750 0.12650 0.055 Uiso calc N1

loop_
_geom_angle_atom_site_label_1
_geom_angle_atom_site_label_2
_geom_angle_atom_site_label_3
_geom_angle_site_symmetry_1
_geom_angle_site_symmetry_2
_geom_angle_site_symmetry_3
_geom_angle
_geom_angle_publ_flag
C2 C1 C5 . . . 112.3(4) yes
C2 C1 C6 . . . 121.0(4) yes
C5 C1 C6 . . . 126.7(4) yes
C1 C2 C3 . . . 110.7(4) yes
C1 C2 N1 . . . 127.1(4) yes
C3 C2 N1 . . . 122.2(4) yes
C2 C3 C4 . . . 104.8(4) yes
C3 C4 C5 . . . 108.2(4) yes
C1 C5 C4 . . . 104.0(4) yes
C1 C6 O1 . . . 126.4(4) yes
C1 C6 O2 . . . 112.7(4) yes
O1 C6 O2 . . . 120.9(4) yes
C8 C7 C14 . . . 113.9(4) yes
C8 C7 N1 . . . 111.6(3) yes
C14 C7 N1 . . . 109.8(3) yes
C7 C8 C9 . . . 120.4(4) yes
C7 C8 C13 . . . 121.3(4) yes
C9 C8 C13 . . . 118.2(4) yes
C8 C9 C10 . . . 120.9(5) yes
C9 C10 C11 . . . 121.4(6) yes
C10 C11 C12 . . . 118.6(6) yes
C11 C12 C13 . . . 121.6(6) yes
C8 C13 C12 . . . 119.3(5) yes
C7 C14 C15 . . . 112.2(4) yes
C7 C14 C16 . . . 108.7(4) yes
C7 C14 C17 . . . 109.7(4) yes
C15 C14 C16 . . . 109.2(4) yes
C15 C14 C17 . . . 107.7(5) yes
C16 C14 C17 . . . 109.3(5) yes
C19 C18 O2 . . . 108.6(4) yes
C18 C19 C20 . . . 122.3(4) yes
C18 C19 C24 . . . 117.9(4) yes
C20 C19 C24 . . . 119.8(4) yes
C19 C20 C21 . . . 120.6(4) yes
C20 C21 C22 . . . 118.6(4) yes
C21 C22 C23 . . . 122.4(4) yes
C21 C22 N2 . . . 118.9(4) yes
C23 C22 N2 . . . 118.6(4) yes
C22 C23 C24 . . . 117.4(4) yes
C19 C24 C23 . . . 121.2(4) yes
C2 N1 C7 . . . 126.1(4) yes
C22 N2 O3 . . . 117.9(4) yes
C22 N2 O4 . . . 119.2(4) yes
O3 N2 O4 . . . 122.9(4) yes
C6 O2 C18 . . . 116.2(3) yes

loop_
_geom_bond_atom_site_label_1
_geom_bond_atom_site_label_2
_geom_bond_site_symmetry_1
_geom_bond_site_symmetry_2
_geom_bond_distance
_geom_bond_publ_flag
C1 C2 . . 1.358(6) yes
C1 C5 . . 1.506(6) yes
C1 C6 . . 1.421(6) yes
C2 C3 . . 1.514(6) yes
C2 N1 . . 1.346(6) yes
C3 C4 . . 1.516(7) yes
C4 C5 . . 1.525(8) yes
C6 O1 . . 1.219(6) yes
C6 O2 . . 1.357(5) yes
C7 C8 . . 1.526(6) yes
C7 C14 . . 1.543(6) yes
C7 N1 . . 1.448(5) yes
C8 C9 . . 1.382(7) yes
C8 C13 . . 1.387(7) yes
C9 C10 . . 1.364(8) yes
C10 C11 . . 1.362(11) yes
C11 C12 . . 1.360(10) yes
C12 C13 . . 1.393(9) yes
C14 C15 . . 1.532(8) yes
C14 C16 . . 1.519(8) yes
C14 C17 . . 1.518(8) yes
C18 C19 . . 1.513(6) yes
C18 O2 . . 1.438(6) yes
C19 C20 . . 1.376(6) yes
C19 C24 . . 1.387(6) yes
C20 C21 . . 1.375(6) yes
C21 C22 . . 1.374(6) yes
C22 C23 . . 1.397(6) yes
C22 N2 . . 1.465(6) yes
C23 C24 . . 1.370(6) yes
N2 O3 . . 1.227(5) yes
N2 O4 . . 1.236(6) yes

loop_
_geom_torsion_atom_site_label_1
_geom_torsion_atom_site_label_2
_geom_torsion_atom_site_label_3
_geom_torsion_atom_site_label_4
_geom_torsion
_geom_torsion_publ_flag
C2 N1 C7 C8 71.8(4) yes
C2 N1 C7 C14 -161.0(5) yes
N1 C7 C8 C13 42.8(4) yes
N1 C7 C14 C16 60.5(4) yes
N1 C7 C14 C15 -60.3(4) yes
N1 C7 C14 C17 -180.0(5) yes
C1 C2 N1 C7 -176.6(5) yes
C1 C2 C3 C4 1.1(4) yes
C2 C3 C4 C5 -1.6(4) yes
C3 C4 C5 C1 1.5(4) yes
C4 C5 C1 C2 -0.9(4) yes
C5 C1 C2 C3 -0.2(3) yes
N1 C2 C1 C6 0.7(4) yes
C2 C1 C6 O1 0.1(4) yes
C2 C1 C6 O2 -179.6(5) yes
C1 C6 O2 C18 179.4(5) yes
C6 O2 C18 C19 -179.4(5) yes
O2 C18 C19 C20 14.2(3) yes
C21 C22 N2 O3 5.4(4) yes
